data_1514947
loop_
_publ_author_name
'Maciver, Eleanor E.'
'Knipe, Peter C.'
'Cridland, Andrew P.'
'Thompson, Amber L.'
'Smith, Martin D.'

_publ_section_title
;
 Catalytic enantioselective electrocyclic cascades
;
_journal_issue 2
_journal_name_full 'Chemical Science'
_journal_page_first 537
_journal_paper_doi 10.1039/c1sc00697e
_journal_volume 3
_journal_year 2012
_chemical_absolute_configuration ad
_chemical_formula_moiety 'C32 H29 N1 O4 S1'
_chemical_formula_sum 'C32 H29 N O4 S'
_chemical_formula_weight 523.65
_chemical_melting_point ?
_space_group_IT_number 19
_symmetry_cell_setting orthorhombic
_symmetry_space_group_name_Hall 'P 2ac 2ab'
_symmetry_space_group_name_H-M 'P 21 21 21'
_atom_sites_solution_hydrogens difmap
_atom_sites_solution_primary direct
_audit_creation_date 11-04-27
_audit_creation_method CRYSTALS_ver_14.21
_cell_angle_alpha 90
_cell_angle_beta 90
_cell_angle_gamma 90
_cell_formula_units_Z 4
_cell_length_a 9.3165(1)
_cell_length_b 14.3322(1)
_cell_length_c 19.7050(1)
_cell_measurement_reflns_used 31772
_cell_measurement_temperature 150
_cell_measurement_theta_max 77
_cell_measurement_theta_min 3
_cell_volume 2631.13(4)
_computing_cell_refinement 'CrysAlis, (Oxford Diffraction, 2002)'
_computing_data_collection 'SuperNova, (Oxford Diffraction, 2010)'
_computing_data_reduction 'CrysAlis, (Oxford Diffraction, 2002)'
_computing_molecular_graphics 'CAMERON (Watkin et al., 1996)'
_computing_publication_material 'CRYSTALS (Betteridge et al., 2003)'
_computing_structure_refinement 'CRYSTALS (Betteridge et al., 2003)'
_computing_structure_solution 'SIR92 (Altomare et al., 1994)'
_diffrn_ambient_temperature 150
_diffrn_measured_fraction_theta_full 0.996
_diffrn_measured_fraction_theta_max 0.996
_diffrn_measurement_device Area
_diffrn_measurement_device_type 'Oxford Diffraction SuperNova'
_diffrn_measurement_method \w
_diffrn_radiation_monochromator graphite
_diffrn_radiation_type 'Cu K\a'
_diffrn_radiation_wavelength 1.54180
_diffrn_reflns_av_R_equivalents 0.024
_diffrn_reflns_limit_h_max 11
_diffrn_reflns_limit_h_min -11
_diffrn_reflns_limit_k_max 18
_diffrn_reflns_limit_k_min -17
_diffrn_reflns_limit_l_max 24
_diffrn_reflns_limit_l_min -24
_diffrn_reflns_number 43647
_diffrn_reflns_theta_full 76.872
_diffrn_reflns_theta_max 76.872
_diffrn_reflns_theta_min 3.814
_diffrn_standards_number 0
_exptl_absorpt_coefficient_mu 1.407
_exptl_absorpt_correction_T_max 0.92
_exptl_absorpt_correction_T_min 0.78
_exptl_absorpt_correction_type multi-scan
_exptl_absorpt_process_details 'CrysAlis, (Oxford Diffraction, 2002)'
_exptl_crystal_colour clear_pale_colourless
_exptl_crystal_density_diffrn 1.322
_exptl_crystal_density_meas ?
_exptl_crystal_density_method 'not measured'
_exptl_crystal_description prism
_exptl_crystal_F_000 1104
_exptl_crystal_size_max 0.24
_exptl_crystal_size_mid 0.06
_exptl_crystal_size_min 0.06
_refine_diff_density_max 0.26
_refine_diff_density_min -0.41
_refine_ls_abs_structure_details 'Flack (1983), 2393 Friedel-pairs'
_refine_ls_abs_structure_Flack 0.001(9)
_refine_ls_extinction_method None
_refine_ls_goodness_of_fit_ref 1.0057
_refine_ls_hydrogen_treatment constr
_refine_ls_matrix_type full
_refine_ls_number_parameters 344
_refine_ls_number_reflns 5498
_refine_ls_number_restraints 0
_refine_ls_R_factor_all 0.0239
_refine_ls_R_factor_gt 0.0237
_refine_ls_shift/su_max 0.0011690
_refine_ls_shift/su_mean 0.0000574
_refine_ls_structure_factor_coef Fsqd
_refine_ls_weighting_details
;
Method= Modified Sheldrick
w=1/[\s^2^(F^2^) + ( 0.04P)^2^ + 0.49P]
,where P=(max(Fo^2^,0) + 2Fc^2^)/3
;
_refine_ls_weighting_scheme calc
_refine_ls_wR_factor_all 0.0621
_refine_ls_wR_factor_gt 0.0619
_refine_ls_wR_factor_ref 0.0621
_reflns_limit_h_max 11
_reflns_limit_h_min -11
_reflns_limit_k_max 18
_reflns_limit_k_min 0
_reflns_limit_l_max 24
_reflns_limit_l_min 0
_reflns_number_gt 5447
_reflns_number_total 5518
_reflns_threshold_expression I>2.0\s(I)
_oxford_diffrn_Wilson_B_factor 1.93
_oxford_diffrn_Wilson_scale 0.04
_oxford_refine_ls_r_factor_ref 0.0239
_oxford_refine_ls_scale 4.94(5)
_oxford_reflns_number_all 5498
_oxford_reflns_threshold_expression_ref I>-3.0\s(I)
_oxford_structure_analysis_title 6338
_cod_data_source_file c1sc00697e.txt
_cod_data_source_block 26
_cod_depositor_comments
;
The following automatic conversions were performed:

'_chemical_melting_point' value 'not measured' was changed to '?' -
the value is undefined or not given.

'_symmetry_cell_setting' value
'Orthorhombic' changed to 'orthorhombic' according to
/usr/data/users/saulius/automatic-downloads/retrospective/RSC/lib/dictionaries/cif_core.dic
dictionary named 'cif_core.dic' version 2.4.2 from
2011-04-26.

'_atom_sites_solution_primary' value 'Direct' changed to
'direct' according to
/usr/data/users/saulius/automatic-downloads/retrospective/RSC/lib/dictionaries/cif_core.dic
dictionary named 'cif_core.dic' version 2.4.2 from 2011-04-26.

Automatic conversion script
Id: cif_fix_values 2281 2013-09-26 08:29:07Z andrius 

The following automatic conversions were performed:

'_exptl_crystal_density_meas' value 'not measured' was changed to '?'
- the value is perceived as not measured.

Automatic conversion script
Id: cif_fix_values 3008 2015-01-20 13:52:24Z robertas 
;
_cod_original_sg_symbol_H-M 'P 21 21 21 '
_cod_original_formula_sum 'C32 H29 N1 O4 S1'
_cod_database_code 1514947

loop_
_symmetry_equiv_pos_as_xyz
x,y,z
x+1/2,-y+1/2,-z
-x,y+1/2,-z+1/2
-x+1/2,-y,z+1/2

loop_
_atom_site_label
_atom_site_type_symbol
_atom_site_fract_x
_atom_site_fract_y
_atom_site_fract_z
_atom_site_U_iso_or_equiv
_atom_site_occupancy
_atom_site_adp_type
_atom_site_refinement_flags_posn
S1 S 0.47479(3) 0.67719(2) 0.465912(12) 0.0236 1.0000 Uani .
O2 O 0.42496(10) 0.77023(6) 0.48105(4) 0.0330 1.0000 Uani .
O3 O 0.52718(11) 0.62017(7) 0.52098(4) 0.0340 1.0000 Uani .
C4 C 0.33429(12) 0.61605(8) 0.42542(6) 0.0231 1.0000 Uani .
C5 C 0.20400(13) 0.66026(9) 0.41503(7) 0.0297 1.0000 Uani .
C6 C 0.09108(14) 0.60932(10) 0.38753(7) 0.0354 1.0000 Uani .
C7 C 0.11060(14) 0.51718(9) 0.36978(7) 0.0329 1.0000 Uani .
C8 C 0.24196(15) 0.47374(9) 0.37950(7) 0.0328 1.0000 Uani .
C9 C 0.35448(13) 0.52259(8) 0.40858(7) 0.0280 1.0000 Uani .
C10 C 0.61907(11) 0.68487(8) 0.40639(5) 0.0208 1.0000 Uani .
C11 C 0.60230(11) 0.76071(7) 0.35250(5) 0.0187 1.0000 Uani .
N12 N 0.48551(9) 0.73962(6) 0.30393(4) 0.0170 1.0000 Uani .
C13 C 0.40995(11) 0.81892(7) 0.28045(5) 0.0179 1.0000 Uani .
C14 C 0.39169(11) 0.81827(7) 0.21046(5) 0.0186 1.0000 Uani .
C15 C 0.45167(11) 0.72753(7) 0.18244(5) 0.0171 1.0000 Uani .
C16 C 0.55076(10) 0.69540(7) 0.24213(5) 0.0169 1.0000 Uani .
C17 C 0.70639(11) 0.72876(7) 0.24441(5) 0.0177 1.0000 Uani .
C18 C 0.73476(11) 0.76537(7) 0.30857(5) 0.0188 1.0000 Uani .
C19 C 0.87067(12) 0.79681(8) 0.32662(6) 0.0233 1.0000 Uani .
C20 C 0.98005(13) 0.79151(8) 0.27877(6) 0.0260 1.0000 Uani .
C21 C 0.95393(12) 0.75413(8) 0.21502(6) 0.0254 1.0000 Uani .
C22 C 0.81783(12) 0.72168(8) 0.19757(6) 0.0220 1.0000 Uani .
C23 C 0.53386(12) 0.73797(7) 0.11578(5) 0.0196 1.0000 Uani .
O24 O 0.54831(10) 0.80934(6) 0.08443(4) 0.0279 1.0000 Uani .
O25 O 0.58389(9) 0.65481(5) 0.09574(4) 0.0215 1.0000 Uani .
C26 C 0.65166(13) 0.65076(9) 0.02846(5) 0.0255 1.0000 Uani .
C27 C 0.53683(14) 0.65570(10) -0.02547(6) 0.0324 1.0000 Uani .
C28 C 0.7346(2) 0.56065(12) 0.02740(7) 0.0487 1.0000 Uani .
C29 C 0.32694(11) 0.65963(7) 0.16807(5) 0.0181 1.0000 Uani .
C30 C 0.27853(13) 0.59495(8) 0.21534(6) 0.0246 1.0000 Uani .
C31 C 0.16709(14) 0.53429(9) 0.19858(7) 0.0309 1.0000 Uani .
C32 C 0.10300(14) 0.53746(9) 0.13544(7) 0.0295 1.0000 Uani .
C33 C 0.14771(13) 0.60318(9) 0.08860(6) 0.0271 1.0000 Uani .
C34 C 0.25833(12) 0.66388(8) 0.10530(6) 0.0228 1.0000 Uani .
C35 C 0.31886(12) 0.89030(8) 0.17841(6) 0.0227 1.0000 Uani .
C36 C 0.26564(13) 0.96382(8) 0.21747(6) 0.0262 1.0000 Uani .
C37 C 0.28342(12) 0.96342(8) 0.28750(6) 0.0255 1.0000 Uani .
C38 C 0.35499(12) 0.89115(8) 0.32025(6) 0.0225 1.0000 Uani .
H51 H 0.1939 0.7260 0.4265 0.0370 1.0000 Uiso R
H61 H 0.0028 0.6378 0.3818 0.0426 1.0000 Uiso R
H71 H 0.0350 0.4824 0.3495 0.0382 1.0000 Uiso R
H81 H 0.2549 0.4085 0.3667 0.0400 1.0000 Uiso R
H91 H 0.4420 0.4924 0.4161 0.0338 1.0000 Uiso R
H101 H 0.7023 0.6996 0.4341 0.0269 1.0000 Uiso R
H102 H 0.6292 0.6251 0.3869 0.0260 1.0000 Uiso R
H111 H 0.5836 0.8198 0.3747 0.0227 1.0000 Uiso R
H161 H 0.5471 0.6269 0.2459 0.0207 1.0000 Uiso R
H191 H 0.8889 0.8210 0.3708 0.0271 1.0000 Uiso R
H201 H 1.0736 0.8117 0.2908 0.0303 1.0000 Uiso R
H211 H 1.0298 0.7492 0.1833 0.0314 1.0000 Uiso R
H221 H 0.8013 0.6951 0.1544 0.0259 1.0000 Uiso R
H261 H 0.7188 0.7038 0.0257 0.0296 1.0000 Uiso R
H271 H 0.5792 0.6470 -0.0688 0.0480 1.0000 Uiso R
H272 H 0.4872 0.7171 -0.0249 0.0478 1.0000 Uiso R
H273 H 0.4704 0.6054 -0.0181 0.0482 1.0000 Uiso R
H281 H 0.7887 0.5540 -0.0146 0.0726 1.0000 Uiso R
H282 H 0.6674 0.5062 0.0315 0.0715 1.0000 Uiso R
H283 H 0.8023 0.5595 0.0657 0.0720 1.0000 Uiso R
H301 H 0.3206 0.5927 0.2596 0.0293 1.0000 Uiso R
H311 H 0.1365 0.4906 0.2320 0.0379 1.0000 Uiso R
H321 H 0.0283 0.4940 0.1251 0.0347 1.0000 Uiso R
H331 H 0.1054 0.6078 0.0456 0.0332 1.0000 Uiso R
H341 H 0.2895 0.7112 0.0716 0.0294 1.0000 Uiso R
H351 H 0.3076 0.8885 0.1299 0.0273 1.0000 Uiso R
H361 H 0.2175 1.0149 0.1963 0.0303 1.0000 Uiso R
H371 H 0.2437 1.0166 0.3136 0.0314 1.0000 Uiso R
H381 H 0.3674 0.8906 0.3682 0.0278 1.0000 Uiso R

loop_
_atom_site_aniso_label
_atom_site_aniso_U_11
_atom_site_aniso_U_22
_atom_site_aniso_U_33
_atom_site_aniso_U_23
_atom_site_aniso_U_13
_atom_site_aniso_U_12
S1 0.02559(12) 0.02974(14) 0.01544(11) 0.00066(10) 0.00376(10) 0.00028(11)
O2 0.0366(5) 0.0338(5) 0.0288(4) -0.0088(4) 0.0082(4) 0.0004(4)
O3 0.0362(5) 0.0471(5) 0.0187(4) 0.0092(4) 0.0003(4) -0.0019(4)
C4 0.0226(5) 0.0258(5) 0.0210(5) 0.0047(4) 0.0038(4) 0.0007(4)
C5 0.0266(6) 0.0283(6) 0.0341(6) 0.0041(5) 0.0045(5) 0.0053(5)
C6 0.0217(6) 0.0398(7) 0.0446(7) 0.0124(6) 0.0004(5) 0.0046(5)
C7 0.0260(6) 0.0362(6) 0.0365(7) 0.0119(5) -0.0028(5) -0.0066(5)
C8 0.0328(6) 0.0259(6) 0.0397(7) 0.0060(5) -0.0024(5) -0.0009(5)
C9 0.0233(5) 0.0264(5) 0.0344(6) 0.0053(5) 0.0006(5) 0.0039(5)
C10 0.0194(5) 0.0267(5) 0.0163(5) 0.0006(4) 0.0005(4) 0.0011(4)
C11 0.0190(5) 0.0202(5) 0.0170(5) -0.0015(4) -0.0016(4) -0.0005(4)
N12 0.0178(4) 0.0181(4) 0.0150(4) -0.0008(3) 0.0002(3) 0.0011(3)
C13 0.0146(4) 0.0184(5) 0.0206(5) 0.0011(4) -0.0003(4) -0.0012(4)
C14 0.0166(4) 0.0189(5) 0.0202(5) 0.0000(4) -0.0007(4) -0.0022(4)
C15 0.0165(5) 0.0186(5) 0.0162(4) 0.0010(4) -0.0011(4) -0.0015(4)
C16 0.0169(5) 0.0183(4) 0.0154(4) 0.0006(3) 0.0010(4) -0.0002(4)
C17 0.0166(5) 0.0182(4) 0.0183(5) 0.0027(4) -0.0014(4) 0.0000(4)
C18 0.0194(5) 0.0185(5) 0.0184(5) 0.0021(4) -0.0016(4) 0.0003(4)
C19 0.0230(5) 0.0236(5) 0.0232(5) 0.0014(4) -0.0056(4) -0.0033(4)
C20 0.0184(5) 0.0279(5) 0.0318(6) 0.0056(4) -0.0036(5) -0.0044(4)
C21 0.0185(5) 0.0303(6) 0.0275(5) 0.0047(4) 0.0039(4) 0.0010(4)
C22 0.0200(5) 0.0260(5) 0.0199(5) 0.0010(4) 0.0007(4) 0.0011(4)
C23 0.0189(4) 0.0235(5) 0.0162(4) -0.0005(4) -0.0016(4) -0.0042(4)
O24 0.0375(5) 0.0240(4) 0.0223(4) 0.0041(3) 0.0040(3) -0.0065(3)
O25 0.0241(4) 0.0253(4) 0.0151(3) 0.0005(3) 0.0035(3) -0.0002(3)
C26 0.0254(5) 0.0367(6) 0.0144(5) 0.0008(4) 0.0057(4) 0.0000(5)
C27 0.0316(6) 0.0484(7) 0.0174(5) -0.0048(5) 0.0015(5) -0.0018(6)
C28 0.0600(9) 0.0611(9) 0.0249(6) 0.0041(6) 0.0153(6) 0.0308(8)
C29 0.0169(5) 0.0175(5) 0.0198(5) -0.0026(4) 0.0005(4) -0.0003(4)
C30 0.0269(6) 0.0264(5) 0.0204(5) 0.0004(4) -0.0029(4) -0.0065(4)
C31 0.0336(6) 0.0279(6) 0.0312(6) 0.0030(5) -0.0030(5) -0.0115(5)
C32 0.0262(6) 0.0274(6) 0.0350(6) -0.0075(5) -0.0048(5) -0.0076(5)
C33 0.0231(5) 0.0339(6) 0.0243(5) -0.0054(5) -0.0051(4) -0.0014(5)
C34 0.0202(5) 0.0277(5) 0.0206(5) 0.0008(4) -0.0005(4) -0.0010(4)
C35 0.0209(5) 0.0231(5) 0.0242(5) 0.0031(4) -0.0045(4) -0.0015(4)
C36 0.0220(5) 0.0200(5) 0.0367(6) 0.0036(4) -0.0040(5) 0.0014(4)
C37 0.0223(5) 0.0195(5) 0.0346(6) -0.0045(4) 0.0017(4) 0.0010(4)
C38 0.0214(5) 0.0231(5) 0.0231(5) -0.0038(4) 0.0006(4) 0.0001(4)

loop_
_atom_type_symbol
_atom_type_scat_dispersion_real
_atom_type_scat_dispersion_imag
_atom_type_scat_Cromer_Mann_a1
_atom_type_scat_Cromer_Mann_b1
_atom_type_scat_Cromer_Mann_a2
_atom_type_scat_Cromer_Mann_b2
_atom_type_scat_Cromer_Mann_a3
_atom_type_scat_Cromer_Mann_b3
_atom_type_scat_Cromer_Mann_a4
_atom_type_scat_Cromer_Mann_b4
_atom_type_scat_Cromer_Mann_c
_atom_type_scat_source
C 0.0181 0.0091 2.3100 20.8439 1.0200 10.2075 1.5886 0.5687 0.8650 51.6512 0.2156 'International Tables Vol C 4.2.6.8 and 6.1.1.4'
H 0.0000 0.0000 0.4930 10.5109 0.3229 26.1257 0.1402 3.1424 0.0408 57.7998 0.0030 'International Tables Vol C 4.2.6.8 and 6.1.1.4'
N 0.0311 0.0180 12.2126 0.0057 3.1322 9.8933 2.0125 28.9975 1.1663 0.5826 -11.5290 'International Tables Vol C 4.2.6.8 and 6.1.1.4'
O 0.0492 0.0322 3.0485 13.2771 2.2868 5.7011 1.5463 0.3239 0.8670 32.9089 0.2508 'International Tables Vol C 4.2.6.8 and 6.1.1.4'
S 0.3331 0.5567 6.9053 1.4679 5.2034 22.2151 1.4379 0.2536 1.5863 56.1720 0.8669 'International Tables Vol C 4.2.6.8 and 6.1.1.4'

loop_
_geom_angle_atom_site_label_1
_geom_angle_atom_site_label_2
_geom_angle_atom_site_label_3
_geom_angle
_geom_angle_publ_flag
O2 S1 O3 118.46(5) yes
O2 S1 C4 108.27(6) yes
O3 S1 C4 108.02(6) yes
O2 S1 C10 108.71(5) yes
O3 S1 C10 105.89(5) yes
C4 S1 C10 106.95(5) yes
S1 C4 C5 119.32(9) yes
S1 C4 C9 119.00(9) yes
C5 C4 C9 121.56(11) yes
C4 C5 C6 118.73(12) yes
C4 C5 H51 119.6 no
C6 C5 H51 121.7 no
C5 C6 C7 120.15(12) yes
C5 C6 H61 119.3 no
C7 C6 H61 120.6 no
C6 C7 C8 120.78(12) yes
C6 C7 H71 120.7 no
C8 C7 H71 118.5 no
C7 C8 C9 119.89(12) yes
C7 C8 H81 120.3 no
C9 C8 H81 119.8 no
C4 C9 C8 118.86(11) yes
C4 C9 H91 121.6 no
C8 C9 H91 119.5 no
S1 C10 C11 115.03(8) yes
S1 C10 H101 104.1 no
C11 C10 H101 108.5 no
S1 C10 H102 106.7 no
C11 C10 H102 111.9 no
H101 C10 H102 110.3 no
C10 C11 N12 112.29(8) yes
C10 C11 C18 110.28(9) yes
N12 C11 C18 103.85(8) yes
C10 C11 H111 109.0 no
N12 C11 H111 109.8 no
C18 C11 H111 111.6 no
C11 N12 C13 114.40(8) yes
C11 N12 C16 108.24(8) yes
C13 N12 C16 105.98(8) yes
N12 C13 C14 112.35(9) yes
N12 C13 C38 126.47(10) yes
C14 C13 C38 121.17(10) yes
C13 C14 C15 108.74(9) yes
C13 C14 C35 120.44(10) yes
C15 C14 C35 130.65(10) yes
C14 C15 C16 101.29(8) yes
C14 C15 C23 114.39(8) yes
C16 C15 C23 112.30(8) yes
C14 C15 C29 109.25(8) yes
C16 C15 C29 113.38(8) yes
C23 C15 C29 106.36(8) yes
C15 C16 N12 104.28(7) yes
C15 C16 C17 119.34(8) yes
N12 C16 C17 103.20(8) yes
C15 C16 H161 109.3 no
N12 C16 H161 110.2 no
C17 C16 H161 110.0 no
C16 C17 C18 108.93(9) yes
C16 C17 C22 131.71(10) yes
C18 C17 C22 119.15(10) yes
C11 C18 C17 110.40(9) yes
C11 C18 C19 127.76(10) yes
C17 C18 C19 121.78(10) yes
C18 C19 C20 118.44(10) yes
C18 C19 H191 121.0 no
C20 C19 H191 120.6 no
C19 C20 C21 120.44(11) yes
C19 C20 H201 119.2 no
C21 C20 H201 120.4 no
C20 C21 C22 120.80(11) yes
C20 C21 H211 119.7 no
C22 C21 H211 119.5 no
C21 C22 C17 119.36(10) yes
C21 C22 H221 120.3 no
C17 C22 H221 120.3 no
C15 C23 O24 125.52(10) yes
C15 C23 O25 109.93(8) yes
O24 C23 O25 124.51(10) yes
C23 O25 C26 116.79(8) yes
O25 C26 C27 109.19(9) yes
O25 C26 C28 105.48(9) yes
C27 C26 C28 113.23(12) yes
O25 C26 H261 106.9 no
C27 C26 H261 112.0 no
C28 C26 H261 109.6 no
C26 C27 H271 109.4 no
C26 C27 H272 111.3 no
H271 C27 H272 108.7 no
C26 C27 H273 108.4 no
H271 C27 H273 107.7 no
H272 C27 H273 111.3 no
C26 C28 H281 111.2 no
C26 C28 H282 110.2 no
H281 C28 H282 108.3 no
C26 C28 H283 109.4 no
H281 C28 H283 108.6 no
H282 C28 H283 109.0 no
C15 C29 C30 122.87(9) yes
C15 C29 C34 118.75(9) yes
C30 C29 C34 118.38(10) yes
C29 C30 C31 119.94(11) yes
C29 C30 H301 120.0 no
C31 C30 H301 120.0 no
C30 C31 C32 121.00(11) yes
C30 C31 H311 118.0 no
C32 C31 H311 121.0 no
C31 C32 C33 119.57(11) yes
C31 C32 H321 119.0 no
C33 C32 H321 121.4 no
C32 C33 C34 119.48(11) yes
C32 C33 H331 121.7 no
C34 C33 H331 118.8 no
C29 C34 C33 121.57(11) yes
C29 C34 H341 119.3 no
C33 C34 H341 119.2 no
C14 C35 C36 118.98(11) yes
C14 C35 H351 119.0 no
C36 C35 H351 122.0 no
C35 C36 C37 120.13(11) yes
C35 C36 H361 120.3 no
C37 C36 H361 119.5 no
C36 C37 C38 121.39(11) yes
C36 C37 H371 117.9 no
C38 C37 H371 120.7 no
C13 C38 C37 117.87(10) yes
C13 C38 H381 120.4 no
C37 C38 H381 121.7 no

loop_
_geom_bond_atom_site_label_1
_geom_bond_atom_site_label_2
_geom_bond_distance
_geom_bond_publ_flag
S1 O2 1.4431(9) yes
S1 O3 1.4436(9) yes
S1 C4 1.7657(12) yes
S1 C10 1.7873(11) yes
C4 C5 1.3844(16) yes
C4 C9 1.3928(16) yes
C5 C6 1.3905(19) yes
C5 H51 0.973 no
C6 C7 1.378(2) yes
C6 H61 0.925 no
C7 C8 1.3864(18) yes
C7 H71 0.951 no
C8 C9 1.3847(18) yes
C8 H81 0.976 no
C9 H91 0.935 no
C10 C11 1.5277(14) yes
C10 H101 0.972 no
C10 H102 0.943 no
C11 N12 1.4802(13) yes
C11 C18 1.5089(14) yes
C11 H111 0.969 no
N12 C13 1.4147(13) yes
N12 C16 1.5014(12) yes
C13 C14 1.3896(14) yes
C13 C38 1.3961(15) yes
C14 C15 1.5194(14) yes
C14 C35 1.3874(15) yes
C15 C16 1.5646(13) yes
C15 C23 1.5278(14) yes
C15 C29 1.5420(14) yes
C16 C17 1.5274(13) yes
C16 H161 0.985 no
C17 C18 1.3941(14) yes
C17 C22 1.3929(15) yes
C18 C19 1.3903(15) yes
C19 C20 1.3904(17) yes
C19 H191 0.952 no
C20 C21 1.3871(16) yes
C20 H201 0.949 no
C21 C22 1.3937(16) yes
C21 H211 0.946 no
C22 H221 0.945 no
C23 O24 1.2025(13) yes
C23 O25 1.3393(13) yes
O25 C26 1.4695(12) yes
C26 C27 1.5095(16) yes
C26 C28 1.5052(18) yes
C26 H261 0.986 no
C27 H271 0.949 no
C27 H272 0.995 no
C27 H273 0.961 no
C28 H281 0.973 no
C28 H282 1.004 no
C28 H283 0.983 no
C29 C30 1.3894(15) yes
C29 C34 1.3936(15) yes
C30 C31 1.3938(16) yes
C30 H301 0.957 no
C31 C32 1.3808(18) yes
C31 H311 0.953 no
C32 C33 1.3830(18) yes
C32 H321 0.956 no
C33 C34 1.3883(16) yes
C33 H331 0.937 no
C34 H341 0.992 no
C35 C36 1.3958(17) yes
C35 H351 0.962 no
C36 C37 1.3899(18) yes
C36 H361 0.955 no
C37 C38 1.3907(16) yes
C37 H371 0.991 no
C38 H381 0.951 no

loop_
_geom_hbond_atom_site_label_D
_geom_hbond_atom_site_label_H
_geom_hbond_atom_site_label_A
_geom_hbond_site_symmetry_A
_geom_hbond_angle_DHA
_geom_hbond_distance_DH
_geom_hbond_distance_HA
_geom_hbond_distance_DA
_geom_hbond_publ_flag
C8 H81 O24 3_645 122.27 0.976 2.511 3.1424(16) yes
C22 H221 O25 . 131.89 0.945 2.402 3.1137(16) yes
